data_4105793
loop_
_publ_author_name
'Raghabendra Samantaray'
'Ronald J. Clark'
'Eun S. Choi'
'Haidong Zhou'
'Naresh S. Dalal'

_publ_section_title
;
 M3-x(NH4)xCrO8 (M = Na, K, Rb, Cs): A New Family of Cr5+-Based Magnetic
 Ferroelectrics
;
_journal_name_full 'Journal of the American Chemical Society'
_journal_page_first 3792
_journal_page_last 3795
_journal_paper_doi 10.1021/ja1117683
_journal_volume 133
_journal_year 2011
_chemical_formula_sum 'Cr H8 N2 O8 Rb'
_chemical_formula_weight 301.55
_chemical_name_systematic
; 
 ? 
;
_space_group_IT_number 121
_symmetry_cell_setting tetragonal
_symmetry_space_group_name_Hall 'I -4 2'
_symmetry_space_group_name_H-M 'I -4 2 m'
_atom_sites_solution_hydrogens geom
_atom_sites_solution_primary direct
_atom_sites_solution_secondary difmap
_audit_creation_method SHELXL-97
_cell_angle_alpha 90.00
_cell_angle_beta 90.00
_cell_angle_gamma 90.00
_cell_formula_units_Z 2
_cell_length_a 6.9862(3)
_cell_length_b 6.9862(3)
_cell_length_c 7.9044(6)
_cell_measurement_temperature 193(2)
_cell_volume 385.79(4)
_computing_structure_refinement 'SHELXL-97 (Sheldrick, 1997)'
_computing_structure_solution 'SHELXS-97 (Sheldrick, 1990)'
_diffrn_ambient_temperature 193(2)
_diffrn_measured_fraction_theta_full 1.000
_diffrn_measured_fraction_theta_max 1.000
_diffrn_radiation_monochromator graphite
_diffrn_radiation_source 'fine-focus sealed tube'
_diffrn_radiation_type MoK\a
_diffrn_radiation_wavelength 0.71073
_diffrn_reflns_av_R_equivalents 0.0250
_diffrn_reflns_av_sigmaI/netI 0.0157
_diffrn_reflns_limit_h_max 9
_diffrn_reflns_limit_h_min -9
_diffrn_reflns_limit_k_max 9
_diffrn_reflns_limit_k_min -9
_diffrn_reflns_limit_l_max 10
_diffrn_reflns_limit_l_min -10
_diffrn_reflns_number 2625
_diffrn_reflns_theta_full 28.23
_diffrn_reflns_theta_max 28.23
_diffrn_reflns_theta_min 3.89
_exptl_absorpt_coefficient_mu 7.768
_exptl_crystal_density_diffrn 2.596
_exptl_crystal_F_000 294
_refine_diff_density_max 0.342
_refine_diff_density_min -0.625
_refine_diff_density_rms 0.145
_refine_ls_abs_structure_details 'Flack H D (1983), Acta Cryst. A39, 876-881'
_refine_ls_abs_structure_Flack 0.07(2)
_refine_ls_extinction_method none
_refine_ls_goodness_of_fit_ref 0.969
_refine_ls_hydrogen_treatment mixed
_refine_ls_matrix_type full
_refine_ls_number_parameters 26
_refine_ls_number_reflns 271
_refine_ls_number_restraints 1
_refine_ls_restrained_S_all 0.967
_refine_ls_R_factor_all 0.0242
_refine_ls_R_factor_gt 0.0242
_refine_ls_shift/su_max 0.808
_refine_ls_shift/su_mean 0.142
_refine_ls_structure_factor_coef Fsqd
_refine_ls_weighting_details 'calc w=1/[\s^2^(Fo^2^)+(0.0400P)^2^+2.3495P] where P=(Fo^2^+2Fc^2^)/3'
_refine_ls_weighting_scheme calc
_refine_ls_wR_factor_gt 0.0640
_refine_ls_wR_factor_ref 0.0641
_reflns_number_gt 269
_reflns_number_total 271
_reflns_threshold_expression >2sigma(I)
_cod_data_source_file ja1117683_si_004.cif
_cod_data_source_block dal141
_cod_original_formula_sum 'H8 Cr N2 O8 Rb'
_cod_database_code 4105793

loop_
_symmetry_equiv_pos_as_xyz
'x, y, z'
'-x, -y, z'
'y, -x, -z'
'-y, x, -z'
'-x, y, -z'
'x, -y, -z'
'-y, -x, z'
'y, x, z'
'x+1/2, y+1/2, z+1/2'
'-x+1/2, -y+1/2, z+1/2'
'y+1/2, -x+1/2, -z+1/2'
'-y+1/2, x+1/2, -z+1/2'
'-x+1/2, y+1/2, -z+1/2'
'x+1/2, -y+1/2, -z+1/2'
'-y+1/2, -x+1/2, z+1/2'
'y+1/2, x+1/2, z+1/2'

loop_
_atom_site_label
_atom_site_type_symbol
_atom_site_fract_x
_atom_site_fract_y
_atom_site_fract_z
_atom_site_U_iso_or_equiv
_atom_site_adp_type
_atom_site_occupancy
_atom_site_symmetry_multiplicity
_atom_site_calc_flag
_atom_site_refinement_flags
Cr1 Cr 0.0000 0.0000 0.5000 0.0096(3) Uani 1 8 d S
O1 O 0.1319(4) 0.1319(4) 0.6727(5) 0.0192(7) Uani 1 2 d S
O2 O 0.1963(3) 0.1963(3) 0.5087(8) 0.0196(7) Uani 1 2 d S
Rb1 Rb 0.0000 0.0000 0.0000 0.0168(2) Uani 1 8 d S
Rb2 Rb 0.5000 1.0000 0.7500 0.024(10) Uani 0.190(7) 4 d SP
N2 N 0.5000 1.0000 0.7500 0.00(3) Uani 0.810(7) 4 d SPD
H2 H 0.596(5) 0.963(6) 0.684(5) 0.006 Uiso 1 1 d D

loop_
_atom_site_aniso_label
_atom_site_aniso_U_11
_atom_site_aniso_U_22
_atom_site_aniso_U_33
_atom_site_aniso_U_23
_atom_site_aniso_U_13
_atom_site_aniso_U_12
Cr1 0.0083(3) 0.0083(3) 0.0123(5) 0.000 0.000 0.000
O1 0.0189(9) 0.0189(9) 0.0196(16) -0.0068(10) -0.0068(10) -0.0015(14)
O2 0.0156(8) 0.0156(8) 0.0277(18) -0.0016(14) -0.0016(14) -0.0067(9)
Rb1 0.0172(3) 0.0172(3) 0.0159(4) 0.000 0.000 0.000
Rb2 0.017(9) 0.017(9) 0.038(15) 0.000 0.000 0.000
N2 0.00(3) 0.00(3) 0.01(3) 0.000 0.000 0.000

loop_
_atom_type_symbol
_atom_type_description
_atom_type_scat_dispersion_real
_atom_type_scat_dispersion_imag
_atom_type_scat_source
N N 0.0061 0.0033 'International Tables Vol C Tables 4.2.6.8 and 6.1.1.4'
H H 0.0000 0.0000 'International Tables Vol C Tables 4.2.6.8 and 6.1.1.4'
O O 0.0106 0.0060 'International Tables Vol C Tables 4.2.6.8 and 6.1.1.4'
Cr Cr 0.3209 0.6236 'International Tables Vol C Tables 4.2.6.8 and 6.1.1.4'
Rb Rb -0.9393 2.9676 'International Tables Vol C Tables 4.2.6.8 and 6.1.1.4'

loop_
_geom_angle_atom_site_label_1
_geom_angle_atom_site_label_2
_geom_angle_atom_site_label_3
_geom_angle
_geom_angle_site_symmetry_1
_geom_angle_site_symmetry_3
O1 Cr1 O1 87.4(2) 4_556 3_556
O1 Cr1 O1 121.54(14) 4_556 2
O1 Cr1 O1 121.54(14) 3_556 2
O1 Cr1 O1 121.54(14) 4_556 .
O1 Cr1 O1 121.54(14) 3_556 .
O1 Cr1 O1 87.4(2) 2 .
O1 Cr1 O2 91.48(14) 4_556 .
O1 Cr1 O2 91.48(14) 3_556 .
O1 Cr1 O2 131.6(2) 2 .
O1 Cr1 O2 44.3(2) . .
O1 Cr1 O2 91.48(14) 4_556 2
O1 Cr1 O2 91.48(14) 3_556 2
O1 Cr1 O2 44.3(2) 2 2
O1 Cr1 O2 131.6(2) . 2
O2 Cr1 O2 175.9(4) . 2
O1 Cr1 O2 44.3(2) 4_556 4_556
O1 Cr1 O2 131.6(2) 3_556 4_556
O1 Cr1 O2 91.48(14) 2 4_556
O1 Cr1 O2 91.48(14) . 4_556
O2 Cr1 O2 90.073(14) . 4_556
O2 Cr1 O2 90.073(14) 2 4_556
O1 Cr1 O2 131.6(2) 4_556 3_556
O1 Cr1 O2 44.3(2) 3_556 3_556
O1 Cr1 O2 91.48(14) 2 3_556
O1 Cr1 O2 91.48(14) . 3_556
O2 Cr1 O2 90.073(14) . 3_556
O2 Cr1 O2 90.073(14) 2 3_556
O2 Cr1 O2 175.9(4) 4_556 3_556
O1 Cr1 Rb1 136.32(12) 4_556 1_556
O1 Cr1 Rb1 136.32(12) 3_556 1_556
O1 Cr1 Rb1 43.68(12) 2 1_556
O1 Cr1 Rb1 43.68(12) . 1_556
O2 Cr1 Rb1 87.96(19) . 1_556
O2 Cr1 Rb1 87.96(19) 2 1_556
O2 Cr1 Rb1 92.04(19) 4_556 1_556
O2 Cr1 Rb1 92.04(19) 3_556 1_556
O1 Cr1 Rb1 43.68(12) 4_556 .
O1 Cr1 Rb1 43.68(12) 3_556 .
O1 Cr1 Rb1 136.32(12) 2 .
O1 Cr1 Rb1 136.32(12) . .
O2 Cr1 Rb1 92.04(19) . .
O2 Cr1 Rb1 92.04(19) 2 .
O2 Cr1 Rb1 87.96(19) 4_556 .
O2 Cr1 Rb1 87.96(19) 3_556 .
Rb1 Cr1 Rb1 180.0 1_556 .
O1 Cr1 Rb2 86.05(9) 4_556 13_546
O1 Cr1 Rb2 141.36(2) 3_556 13_546
O1 Cr1 Rb2 93.95(9) 2 13_546
O1 Cr1 Rb2 38.63(2) . 13_546
O2 Cr1 Rb2 50.76(12) . 13_546
O2 Cr1 Rb2 126.69(12) 2 13_546
O2 Cr1 Rb2 53.31(13) 4_556 13_546
O2 Cr1 Rb2 129.24(12) 3_556 13_546
Rb1 Cr1 Rb2 60.503(2) 1_556 13_546
Rb1 Cr1 Rb2 119.497(2) . 13_546
O1 Cr1 Rb2 38.63(2) 4_556 5_546
O1 Cr1 Rb2 93.95(9) 3_556 5_546
O1 Cr1 Rb2 86.05(9) 2 5_546
O1 Cr1 Rb2 141.365(19) . 5_546
O2 Cr1 Rb2 129.24(12) . 5_546
O2 Cr1 Rb2 53.31(12) 2 5_546
O2 Cr1 Rb2 50.76(12) 4_556 5_546
O2 Cr1 Rb2 126.69(13) 3_556 5_546
Rb1 Cr1 Rb2 119.497(2) 1_556 5_546
Rb1 Cr1 Rb2 60.503(2) . 5_546
Rb2 Cr1 Rb2 104.031(2) 13_546 5_546
O2 O1 Cr1 69.83(19) . .
O2 O1 Rb2 90.70(13) . 13_546
Cr1 O1 Rb2 116.48(7) . 13_546
O2 O1 Rb2 90.70(13) . 1_545
Cr1 O1 Rb2 116.47(7) . 1_545
Rb2 O1 Rb2 123.86(12) 13_546 1_545
O2 O1 Rb1 179.4(3) . 1_556
Cr1 O1 Rb1 109.59(15) . 1_556
Rb2 O1 Rb1 89.57(8) 13_546 1_556
Rb2 O1 Rb1 89.57(8) 1_545 1_556
O1 O2 Cr1 65.9(2) . .
O1 O2 Rb1 117.5(3) . 9
Cr1 O2 Rb1 176.6(3) . 9
O1 O2 Rb2 62.17(15) . 13_546
Cr1 O2 Rb2 100.89(14) . 13_546
Rb1 O2 Rb2 81.16(8) 9 13_546
O1 O2 Rb2 62.17(15) . 1_545
Cr1 O2 Rb2 100.89(14) . 1_545
Rb1 O2 Rb2 81.16(8) 9 1_545
Rb2 O2 Rb2 102.58(18) 13_546 1_545
O1 O2 Rb2 129.55(7) . 9_444
Cr1 O2 Rb2 98.09(15) . 9_444
Rb1 O2 Rb2 79.77(9) 9 9_444
Rb2 O2 Rb2 76.040(15) 13_546 9_444
Rb2 O2 Rb2 160.86(10) 1_545 9_444
O1 O2 Rb2 129.55(7) . 5_646
Cr1 O2 Rb2 98.09(15) . 5_646
Rb1 O2 Rb2 79.77(9) 9 5_646
Rb2 O2 Rb2 160.86(10) 13_546 5_646
Rb2 O2 Rb2 76.039(15) 1_545 5_646
Rb2 O2 Rb2 98.91(17) 9_444 5_646
O1 Rb1 O1 142.91(9) 2_554 4_556
O1 Rb1 O1 142.91(9) 2_554 3_556
O1 Rb1 O1 53.46(13) 4_556 3_556
O1 Rb1 O1 53.46(13) 2_554 1_554
O1 Rb1 O1 142.91(9) 4_556 1_554
O1 Rb1 O1 142.91(9) 3_556 1_554
O1 Rb1 O2 118.05(15) 2_554 10_554
O1 Rb1 O2 88.82(11) 4_556 10_554
O1 Rb1 O2 88.82(11) 3_556 10_554
O1 Rb1 O2 64.59(14) 1_554 10_554
O1 Rb1 O2 64.59(14) 2_554 9_444
O1 Rb1 O2 88.82(11) 4_556 9_444
O1 Rb1 O2 88.82(11) 3_556 9_444
O1 Rb1 O2 118.05(15) 1_554 9_444
O2 Rb1 O2 177.4(3) 10_554 9_444
O1 Rb1 O2 88.82(11) 2_554 12_545
O1 Rb1 O2 118.05(15) 4_556 12_545
O1 Rb1 O2 64.59(14) 3_556 12_545
O1 Rb1 O2 88.82(11) 1_554 12_545
O2 Rb1 O2 90.030(6) 10_554 12_545
O2 Rb1 O2 90.030(6) 9_444 12_545
O1 Rb1 O2 88.82(11) 2_554 11_455
O1 Rb1 O2 64.59(14) 4_556 11_455
O1 Rb1 O2 118.05(15) 3_556 11_455
O1 Rb1 O2 88.82(11) 1_554 11_455
O2 Rb1 O2 90.030(6) 10_554 11_455
O2 Rb1 O2 90.030(6) 9_444 11_455
O2 Rb1 O2 177.4(3) 12_545 11_455
O1 Rb1 Cr1 26.73(7) 2_554 1_554
O1 Rb1 Cr1 153.27(7) 4_556 1_554
O1 Rb1 Cr1 153.27(7) 3_556 1_554
O1 Rb1 Cr1 26.73(7) 1_554 1_554
O2 Rb1 Cr1 91.32(13) 10_554 1_554
O2 Rb1 Cr1 91.32(13) 9_444 1_554
O2 Rb1 Cr1 88.68(13) 12_545 1_554
O2 Rb1 Cr1 88.68(13) 11_455 1_554
O1 Rb1 Cr1 153.27(7) 2_554 .
O1 Rb1 Cr1 26.73(7) 4_556 .
O1 Rb1 Cr1 26.73(7) 3_556 .
O1 Rb1 Cr1 153.27(7) 1_554 .
O2 Rb1 Cr1 88.68(13) 10_554 .
O2 Rb1 Cr1 88.68(13) 9_444 .
O2 Rb1 Cr1 91.32(13) 12_545 .
O2 Rb1 Cr1 91.32(13) 11_455 .
Cr1 Rb1 Cr1 180.0 1_554 .
O1 Rb1 Rb2 44.23(3) 2_554 13_535
O1 Rb1 Rb2 135.77(3) 4_556 13_535
O1 Rb1 Rb2 99.38(5) 3_556 13_535
O1 Rb1 Rb2 80.62(5) 1_554 13_535
O2 Rb1 Rb2 128.80(8) 10_554 13_535
O2 Rb1 Rb2 52.85(8) 9_444 13_535
O2 Rb1 Rb2 51.20(8) 12_545 13_535
O2 Rb1 Rb2 127.15(8) 11_455 13_535
Cr1 Rb1 Rb2 60.503(2) 1_554 13_535
Cr1 Rb1 Rb2 119.497(2) . 13_535
O1 Rb1 Rb2 44.23(3) 2_554 1_444
O1 Rb1 Rb2 99.38(5) 4_556 1_444
O1 Rb1 Rb2 135.77(3) 3_556 1_444
O1 Rb1 Rb2 80.62(5) 1_554 1_444
O2 Rb1 Rb2 128.80(8) 10_554 1_444
O2 Rb1 Rb2 52.85(8) 9_444 1_444
O2 Rb1 Rb2 127.15(8) 12_545 1_444
O2 Rb1 Rb2 51.20(8) 11_455 1_444
Cr1 Rb1 Rb2 60.503(2) 1_554 1_444
Cr1 Rb1 Rb2 119.497(2) . 1_444
Rb2 Rb1 Rb2 75.969(2) 13_535 1_444
O1 Rb2 O1 154.77(15) 11_566 12_556
O1 Rb2 O1 92.73(3) 11_566 1_565
O1 Rb2 O1 92.73(3) 12_556 1_565
O1 Rb2 O1 92.73(3) 11_566 2_665
O1 Rb2 O1 92.73(3) 12_556 2_665
O1 Rb2 O1 154.77(15) 1_565 2_665
O1 Rb2 O2 27.13(11) 11_566 11_566
O1 Rb2 O2 128.82(13) 12_556 11_566
O1 Rb2 O2 108.00(8) 1_565 11_566
O1 Rb2 O2 87.37(10) 2_665 11_566
O1 Rb2 O2 87.37(10) 11_566 1_565
O1 Rb2 O2 108.00(8) 12_556 1_565
O1 Rb2 O2 27.13(11) 1_565 1_565
O1 Rb2 O2 128.82(13) 2_665 1_565
O2 Rb2 O2 111.28(10) 11_566 1_565
O1 Rb2 O2 128.82(13) 11_566 12_556
O1 Rb2 O2 27.13(11) 12_556 12_556
O1 Rb2 O2 87.37(10) 1_565 12_556
O1 Rb2 O2 108.00(8) 2_665 12_556
O2 Rb2 O2 105.91(19) 11_566 12_556
O2 Rb2 O2 111.28(10) 1_565 12_556
O1 Rb2 O2 108.00(8) 11_566 2_665
O1 Rb2 O2 87.37(10) 12_556 2_665
O1 Rb2 O2 128.82(13) 1_565 2_665
O1 Rb2 O2 27.13(11) 2_665 2_665
O2 Rb2 O2 111.28(10) 11_566 2_665
O2 Rb2 O2 105.91(19) 1_565 2_665
O2 Rb2 O2 111.28(10) 12_556 2_665
O1 Rb2 O2 137.72(10) 11_566 3_566
O1 Rb2 O2 62.29(9) 12_556 3_566
O1 Rb2 O2 53.26(8) 1_565 3_566
O1 Rb2 O2 108.86(9) 2_665 3_566
O2 Rb2 O2 160.86(10) 11_566 3_566
O2 Rb2 O2 50.67(9) 1_565 3_566
O2 Rb2 O2 79.25(2) 12_556 3_566
O2 Rb2 O2 82.86(8) 2_665 3_566
O1 Rb2 O2 53.26(8) 11_566 10_565
O1 Rb2 O2 108.86(9) 12_556 10_565
O1 Rb2 O2 62.29(9) 1_565 10_565
O1 Rb2 O2 137.72(10) 2_665 10_565
O2 Rb2 O2 50.67(9) 11_566 10_565
O2 Rb2 O2 79.25(2) 1_565 10_565
O2 Rb2 O2 82.86(8) 12_556 10_565
O2 Rb2 O2 160.86(10) 2_665 10_565
O2 Rb2 O2 113.32(10) 3_566 10_565
O1 Rb2 O2 62.29(9) 11_566 4_666
O1 Rb2 O2 137.72(10) 12_556 4_666
O1 Rb2 O2 108.86(9) 1_565 4_666
O1 Rb2 O2 53.26(8) 2_665 4_666
O2 Rb2 O2 79.25(2) 11_566 4_666
O2 Rb2 O2 82.86(8) 1_565 4_666
O2 Rb2 O2 160.86(10) 12_556 4_666
O2 Rb2 O2 50.67(9) 2_665 4_666
O2 Rb2 O2 102.02(18) 3_566 4_666
O2 Rb2 O2 113.32(10) 10_565 4_666
O1 Rb2 O2 108.86(9) 11_566 9
O1 Rb2 O2 53.26(8) 12_556 9
O1 Rb2 O2 137.72(10) 1_565 9
O1 Rb2 O2 62.29(9) 2_665 9
O2 Rb2 O2 82.86(8) 11_566 9
O2 Rb2 O2 160.86(10) 1_565 9
O2 Rb2 O2 50.67(9) 12_556 9
O2 Rb2 O2 79.25(2) 2_665 9
O2 Rb2 O2 113.32(10) 3_566 9
O2 Rb2 O2 102.02(18) 10_565 9
O2 Rb2 O2 113.32(10) 4_666 9
O1 Rb2 H2 98(3) 11_566 .
O1 Rb2 H2 97(3) 12_556 .
O1 Rb2 H2 131(3) 1_565 .
O1 Rb2 H2 24(3) 2_665 .
O2 Rb2 H2 103(3) 11_566 .
O2 Rb2 H2 106(3) 1_565 .
O2 Rb2 H2 119(3) 12_556 .
O2 Rb2 H2 10(3) 2_665 .
O2 Rb2 H2 90(3) 3_566 .
O2 Rb2 H2 151(3) 10_565 .
O2 Rb2 H2 42(3) 4_666 .
O2 Rb2 H2 82(3) 9 .

loop_
_geom_bond_atom_site_label_1
_geom_bond_atom_site_label_2
_geom_bond_distance
_geom_bond_site_symmetry_2
Cr1 O1 1.887(3) 4_556
Cr1 O1 1.887(3) 3_556
Cr1 O1 1.887(3) 2
Cr1 O1 1.887(3) .
Cr1 O2 1.941(3) .
Cr1 O2 1.941(3) 2
Cr1 O2 1.941(3) 4_556
Cr1 O2 1.941(3) 3_556
Cr1 Rb1 3.9522(3) 1_556
Cr1 Rb1 3.9522(3) .
Cr1 Rb2 4.01332(15) 13_546
Cr1 Rb2 4.01332(15) 5_546
O1 O2 1.443(7) .
O1 Rb2 2.7993(16) 13_546
O1 Rb2 2.7993(16) 1_545
O1 Rb1 2.897(4) 1_556
O2 Rb1 3.001(3) 9
O2 Rb2 3.165(4) 13_546
O2 Rb2 3.165(4) 1_545
O2 Rb2 3.250(4) 9_444
O2 Rb2 3.250(4) 5_646
Rb1 O1 2.897(4) 2_554
Rb1 O1 2.897(4) 4_556
Rb1 O1 2.897(4) 3_556
Rb1 O1 2.897(4) 1_554
Rb1 O2 3.001(3) 10_554
Rb1 O2 3.001(3) 9_444
Rb1 O2 3.001(3) 12_545
Rb1 O2 3.001(3) 11_455
Rb1 Cr1 3.9522(3) 1_554
Rb1 Rb2 4.01332(15) 13_535
Rb1 Rb2 4.01332(15) 1_444
Rb2 O1 2.7993(16) 11_566
Rb2 O1 2.7993(16) 12_556
Rb2 O1 2.7993(16) 1_565
Rb2 O1 2.7993(16) 2_665
Rb2 O2 3.165(4) 11_566
Rb2 O2 3.165(4) 1_565
Rb2 O2 3.165(4) 12_556
Rb2 O2 3.165(4) 2_665
Rb2 O2 3.250(4) 3_566
Rb2 O2 3.250(4) 10_565
Rb2 O2 3.250(4) 4_666
Rb2 O2 3.250(4) 9
Rb2 H2 0.89(2) .
N2 H2 0.89(2) .

loop_
_geom_torsion_atom_site_label_1
_geom_torsion_atom_site_label_2
_geom_torsion_atom_site_label_3
_geom_torsion_atom_site_label_4
_geom_torsion
_geom_torsion_site_symmetry_1
_geom_torsion_site_symmetry_4
O1 Cr1 O1 O2 -54.12(5) 4_556 .
O1 Cr1 O1 O2 54.12(5) 3_556 .
O1 Cr1 O1 O2 180.0 2 .
O2 Cr1 O1 O2 180.0 2 .
O2 Cr1 O1 O2 -88.59(13) 4_556 .
O2 Cr1 O1 O2 88.59(13) 3_556 .
Rb1 Cr1 O1 O2 180.0 1_556 .
Rb1 Cr1 O1 O2 0.0 . .
Rb2 Cr1 O1 O2 -80.31(14) 13_546 .
Rb2 Cr1 O1 O2 -99.69(14) 5_546 .
O1 Cr1 O1 Rb2 26.19(9) 4_556 13_546
O1 Cr1 O1 Rb2 134.44(19) 3_556 13_546
O1 Cr1 O1 Rb2 -99.69(14) 2 13_546
O2 Cr1 O1 Rb2 80.31(14) . 13_546
O2 Cr1 O1 Rb2 -99.69(14) 2 13_546
O2 Cr1 O1 Rb2 -8.28(19) 4_556 13_546
O2 Cr1 O1 Rb2 168.9(2) 3_556 13_546
Rb1 Cr1 O1 Rb2 -99.69(14) 1_556 13_546
Rb1 Cr1 O1 Rb2 80.31(14) . 13_546
Rb2 Cr1 O1 Rb2 -19.4(3) 5_546 13_546
O1 Cr1 O1 Rb2 -134.44(19) 4_556 1_545
O1 Cr1 O1 Rb2 -26.19(9) 3_556 1_545
O1 Cr1 O1 Rb2 99.69(14) 2 1_545
O2 Cr1 O1 Rb2 -80.31(14) . 1_545
O2 Cr1 O1 Rb2 99.69(14) 2 1_545
O2 Cr1 O1 Rb2 -168.9(2) 4_556 1_545
O2 Cr1 O1 Rb2 8.28(19) 3_556 1_545
Rb1 Cr1 O1 Rb2 99.69(14) 1_556 1_545
Rb1 Cr1 O1 Rb2 -80.31(14) . 1_545
Rb2 Cr1 O1 Rb2 -160.6(3) 13_546 1_545
Rb2 Cr1 O1 Rb2 180.0 5_546 1_545
O1 Cr1 O1 Rb1 125.88(5) 4_556 1_556
O1 Cr1 O1 Rb1 -125.88(5) 3_556 1_556
O1 Cr1 O1 Rb1 0.0 2 1_556
O2 Cr1 O1 Rb1 180.0 . 1_556
O2 Cr1 O1 Rb1 0.0 2 1_556
O2 Cr1 O1 Rb1 91.41(13) 4_556 1_556
O2 Cr1 O1 Rb1 -91.41(13) 3_556 1_556
Rb1 Cr1 O1 Rb1 180.0 . 1_556
Rb2 Cr1 O1 Rb1 99.69(14) 13_546 1_556
Rb2 Cr1 O1 Rb1 80.31(14) 5_546 1_556
Rb2 O1 O2 Cr1 -118.06(6) 13_546 .
Rb2 O1 O2 Cr1 118.06(6) 1_545 .
Rb1 O1 O2 Cr1 -0.015(14) 1_556 .
Cr1 O1 O2 Rb1 180.0 . 9
Rb2 O1 O2 Rb1 61.94(6) 13_546 9
Rb2 O1 O2 Rb1 -61.94(6) 1_545 9
Rb1 O1 O2 Rb1 180(3) 1_556 9
Cr1 O1 O2 Rb2 118.06(6) . 13_546
Rb2 O1 O2 Rb2 -123.87(12) 1_545 13_546
Rb1 O1 O2 Rb2 118.05(6) 1_556 13_546
Cr1 O1 O2 Rb2 -118.06(6) . 1_545
Rb2 O1 O2 Rb2 123.87(12) 13_546 1_545
Rb1 O1 O2 Rb2 -118.08(7) 1_556 1_545
Cr1 O1 O2 Rb2 80.2(2) . 9_444
Rb2 O1 O2 Rb2 -37.8(3) 13_546 9_444
Rb2 O1 O2 Rb2 -161.7(2) 1_545 9_444
Rb1 O1 O2 Rb2 80.2(2) 1_556 9_444
Cr1 O1 O2 Rb2 -80.2(2) . 5_646
Rb2 O1 O2 Rb2 161.7(2) 13_546 5_646
Rb2 O1 O2 Rb2 37.8(3) 1_545 5_646
Rb1 O1 O2 Rb2 -80.2(2) 1_556 5_646
O1 Cr1 O2 O1 136.30(12) 4_556 .
O1 Cr1 O2 O1 -136.30(12) 3_556 .
O1 Cr1 O2 O1 0.0 2 .
O2 Cr1 O2 O1 0.000(1) 2 .
O2 Cr1 O2 O1 92.04(19) 4_556 .
O2 Cr1 O2 O1 -92.04(19) 3_556 .
Rb1 Cr1 O2 O1 0.0 1_556 .
Rb1 Cr1 O2 O1 180.0 . .
Rb2 Cr1 O2 O1 52.62(13) 13_546 .
Rb2 Cr1 O2 O1 127.38(13) 5_546 .
O1 Cr1 O2 Rb1 -43.72(12) 4_556 9
O1 Cr1 O2 Rb1 43.68(11) 3_556 9
O1 Cr1 O2 Rb1 179.979(2) 2 9
O1 Cr1 O2 Rb1 179.979(2) . 9
O2 Cr1 O2 Rb1 179.979(3) 2 9
O2 Cr1 O2 Rb1 -88.0(2) 4_556 9
O2 Cr1 O2 Rb1 87.94(19) 3_556 9
Rb1 Cr1 O2 Rb1 179.979(2) 1_556 9
Rb1 Cr1 O2 Rb1 -0.021(2) . 9
Rb2 Cr1 O2 Rb1 -127.40(13) 13_546 9
Rb2 Cr1 O2 Rb1 -52.64(12) 5_546 9
O1 Cr1 O2 Rb2 83.68(16) 4_556 13_546
O1 Cr1 O2 Rb2 171.07(18) 3_556 13_546
O1 Cr1 O2 Rb2 -52.62(13) 2 13_546
O1 Cr1 O2 Rb2 -52.62(13) . 13_546
O2 Cr1 O2 Rb2 -52.62(13) 2 13_546
O2 Cr1 O2 Rb2 39.42(7) 4_556 13_546
O2 Cr1 O2 Rb2 -144.7(3) 3_556 13_546
Rb1 Cr1 O2 Rb2 -52.62(13) 1_556 13_546
Rb1 Cr1 O2 Rb2 127.38(13) . 13_546
Rb2 Cr1 O2 Rb2 74.8(3) 5_546 13_546
O1 Cr1 O2 Rb2 -171.07(18) 4_556 1_545
O1 Cr1 O2 Rb2 -83.68(16) 3_556 1_545
O1 Cr1 O2 Rb2 52.62(13) 2 1_545
O1 Cr1 O2 Rb2 52.62(13) . 1_545
O2 Cr1 O2 Rb2 52.62(13) 2 1_545
O2 Cr1 O2 Rb2 144.7(3) 4_556 1_545
O2 Cr1 O2 Rb2 -39.42(7) 3_556 1_545
Rb1 Cr1 O2 Rb2 52.62(13) 1_556 1_545
Rb1 Cr1 O2 Rb2 -127.38(13) . 1_545
Rb2 Cr1 O2 Rb2 105.2(3) 13_546 1_545
Rb2 Cr1 O2 Rb2 180.0 5_546 1_545
O1 Cr1 O2 Rb2 6.44(15) 4_556 9_444
O1 Cr1 O2 Rb2 93.83(17) 3_556 9_444
O1 Cr1 O2 Rb2 -129.87(11) 2 9_444
O1 Cr1 O2 Rb2 -129.87(11) . 9_444
O2 Cr1 O2 Rb2 -129.87(11) 2 9_444
O2 Cr1 O2 Rb2 -37.83(8) 4_556 9_444
O2 Cr1 O2 Rb2 138.1(3) 3_556 9_444
Rb1 Cr1 O2 Rb2 -129.87(11) 1_556 9_444
Rb1 Cr1 O2 Rb2 50.13(11) . 9_444
Rb2 Cr1 O2 Rb2 -77.245(16) 13_546 9_444
Rb2 Cr1 O2 Rb2 -2.5(2) 5_546 9_444
O1 Cr1 O2 Rb2 -93.83(17) 4_556 5_646
O1 Cr1 O2 Rb2 -6.44(15) 3_556 5_646
O1 Cr1 O2 Rb2 129.87(11) 2 5_646
O1 Cr1 O2 Rb2 129.87(11) . 5_646
O2 Cr1 O2 Rb2 129.87(11) 2 5_646
O2 Cr1 O2 Rb2 -138.1(3) 4_556 5_646
O2 Cr1 O2 Rb2 37.83(8) 3_556 5_646
Rb1 Cr1 O2 Rb2 129.87(11) 1_556 5_646
Rb1 Cr1 O2 Rb2 -50.13(11) . 5_646
Rb2 Cr1 O2 Rb2 -177.5(2) 13_546 5_646
Rb2 Cr1 O2 Rb2 -102.757(16) 5_546 5_646
O1 Cr1 Rb1 O1 -90.0 4_556 2_554
O1 Cr1 Rb1 O1 90.0 3_556 2_554
O1 Cr1 Rb1 O1 0.0 2 2_554
O1 Cr1 Rb1 O1 180.0 . 2_554
O2 Cr1 Rb1 O1 180.0 . 2_554
O2 Cr1 Rb1 O1 0.0 2 2_554
O2 Cr1 Rb1 O1 -90.0 4_556 2_554
O2 Cr1 Rb1 O1 90.0 3_556 2_554
Rb1 Cr1 Rb1 O1 0.0 1_556 2_554
Rb2 Cr1 Rb1 O1 -135.0 13_546 2_554
Rb2 Cr1 Rb1 O1 -45.0 5_546 2_554
O1 Cr1 Rb1 O1 180.0 3_556 4_556
O1 Cr1 Rb1 O1 90.0 2 4_556
O1 Cr1 Rb1 O1 -90.0 . 4_556
O2 Cr1 Rb1 O1 -90.0 . 4_556
O2 Cr1 Rb1 O1 90.0 2 4_556
O2 Cr1 Rb1 O1 0.0 4_556 4_556
O2 Cr1 Rb1 O1 180.0 3_556 4_556
Rb1 Cr1 Rb1 O1 0.0 1_556 4_556
Rb2 Cr1 Rb1 O1 -45.0 13_546 4_556
Rb2 Cr1 Rb1 O1 45.0 5_546 4_556
O1 Cr1 Rb1 O1 180.0 4_556 3_556
O1 Cr1 Rb1 O1 -90.0 2 3_556
O1 Cr1 Rb1 O1 90.0 . 3_556
O2 Cr1 Rb1 O1 90.0 . 3_556
O2 Cr1 Rb1 O1 -90.0 2 3_556
O2 Cr1 Rb1 O1 180.0 4_556 3_556
O2 Cr1 Rb1 O1 0.0 3_556 3_556
Rb1 Cr1 Rb1 O1 0.0 1_556 3_556
Rb2 Cr1 Rb1 O1 135.0 13_546 3_556
Rb2 Cr1 Rb1 O1 -135.0 5_546 3_556
O1 Cr1 Rb1 O1 90.0 4_556 1_554
O1 Cr1 Rb1 O1 -90.0 3_556 1_554
O1 Cr1 Rb1 O1 180.0 2 1_554
O1 Cr1 Rb1 O1 0.0 . 1_554
O2 Cr1 Rb1 O1 0.0 . 1_554
O2 Cr1 Rb1 O1 180.0 2 1_554
O2 Cr1 Rb1 O1 90.0 4_556 1_554
O2 Cr1 Rb1 O1 -90.0 3_556 1_554
Rb1 Cr1 Rb1 O1 0.0 1_556 1_554
Rb2 Cr1 Rb1 O1 45.0 13_546 1_554
Rb2 Cr1 Rb1 O1 135.0 5_546 1_554
O1 Cr1 Rb1 O2 90.0 4_556 10_554
O1 Cr1 Rb1 O2 -90.0 3_556 10_554
O1 Cr1 Rb1 O2 180.0 2 10_554
O1 Cr1 Rb1 O2 0.0 . 10_554
O2 Cr1 Rb1 O2 0.0 . 10_554
O2 Cr1 Rb1 O2 180.0 2 10_554
O2 Cr1 Rb1 O2 90.0 4_556 10_554
O2 Cr1 Rb1 O2 -90.0 3_556 10_554
Rb1 Cr1 Rb1 O2 0.0 1_556 10_554
Rb2 Cr1 Rb1 O2 45.0 13_546 10_554
Rb2 Cr1 Rb1 O2 135.0 5_546 10_554
O1 Cr1 Rb1 O2 -90.0 4_556 9_444
O1 Cr1 Rb1 O2 90.0 3_556 9_444
O1 Cr1 Rb1 O2 0.0 2 9_444
O1 Cr1 Rb1 O2 180.0 . 9_444
O2 Cr1 Rb1 O2 180.0 . 9_444
O2 Cr1 Rb1 O2 0.0 2 9_444
O2 Cr1 Rb1 O2 -90.0 4_556 9_444
O2 Cr1 Rb1 O2 90.0 3_556 9_444
Rb1 Cr1 Rb1 O2 0.0 1_556 9_444
Rb2 Cr1 Rb1 O2 -135.0 13_546 9_444
Rb2 Cr1 Rb1 O2 -45.0 5_546 9_444
O1 Cr1 Rb1 O2 180.0 4_556 12_545
O1 Cr1 Rb1 O2 0.0 3_556 12_545
O1 Cr1 Rb1 O2 -90.0 2 12_545
O1 Cr1 Rb1 O2 90.0 . 12_545
O2 Cr1 Rb1 O2 90.0 . 12_545
O2 Cr1 Rb1 O2 -90.0 2 12_545
O2 Cr1 Rb1 O2 180.0 4_556 12_545
O2 Cr1 Rb1 O2 0.0 3_556 12_545
Rb1 Cr1 Rb1 O2 0.0 1_556 12_545
Rb2 Cr1 Rb1 O2 135.0 13_546 12_545
Rb2 Cr1 Rb1 O2 -135.0 5_546 12_545
O1 Cr1 Rb1 O2 0.0 4_556 11_455
O1 Cr1 Rb1 O2 180.0 3_556 11_455
O1 Cr1 Rb1 O2 90.0 2 11_455
O1 Cr1 Rb1 O2 -90.0 . 11_455
O2 Cr1 Rb1 O2 -90.0 . 11_455
O2 Cr1 Rb1 O2 90.0 2 11_455
O2 Cr1 Rb1 O2 0.0 4_556 11_455
O2 Cr1 Rb1 O2 180.0 3_556 11_455
Rb1 Cr1 Rb1 O2 0.0 1_556 11_455
Rb2 Cr1 Rb1 O2 -45.0 13_546 11_455
Rb2 Cr1 Rb1 O2 45.0 5_546 11_455
O1 Cr1 Rb1 Cr1 0.0 4_556 1_554
O1 Cr1 Rb1 Cr1 0.0 3_556 1_554
O1 Cr1 Rb1 Cr1 0.0 2 1_554
O1 Cr1 Rb1 Cr1 0.0 . 1_554
O2 Cr1 Rb1 Cr1 0.0 . 1_554
O2 Cr1 Rb1 Cr1 0.0 2 1_554
O2 Cr1 Rb1 Cr1 0.0 4_556 1_554
O2 Cr1 Rb1 Cr1 0.0 3_556 1_554
Rb1 Cr1 Rb1 Cr1 0.0 1_556 1_554
Rb2 Cr1 Rb1 Cr1 0.0 13_546 1_554
Rb2 Cr1 Rb1 Cr1 0.0 5_546 1_554
O1 Cr1 Rb1 Rb2 -135.0 4_556 13_535
O1 Cr1 Rb1 Rb2 45.0 3_556 13_535
O1 Cr1 Rb1 Rb2 -45.0 2 13_535
O1 Cr1 Rb1 Rb2 135.0 . 13_535
O2 Cr1 Rb1 Rb2 135.0 . 13_535
O2 Cr1 Rb1 Rb2 -45.0 2 13_535
O2 Cr1 Rb1 Rb2 -135.0 4_556 13_535
O2 Cr1 Rb1 Rb2 45.0 3_556 13_535
Rb1 Cr1 Rb1 Rb2 0.0 1_556 13_535
Rb2 Cr1 Rb1 Rb2 180.0 13_546 13_535
Rb2 Cr1 Rb1 Rb2 -90.0 5_546 13_535
O1 Cr1 Rb1 Rb2 -45.0 4_556 1_444
O1 Cr1 Rb1 Rb2 135.0 3_556 1_444
O1 Cr1 Rb1 Rb2 45.0 2 1_444
O1 Cr1 Rb1 Rb2 -135.0 . 1_444
O2 Cr1 Rb1 Rb2 -135.0 . 1_444
O2 Cr1 Rb1 Rb2 45.0 2 1_444
O2 Cr1 Rb1 Rb2 -45.0 4_556 1_444
O2 Cr1 Rb1 Rb2 135.0 3_556 1_444
Rb1 Cr1 Rb1 Rb2 0.0 1_556 1_444
Rb2 Cr1 Rb1 Rb2 -90.0 13_546 1_444
Rb2 Cr1 Rb1 Rb2 0.0 5_546 1_444
